data_4301085
loop_
_publ_author_name
'Toshihiro Yamase'
'Hiroko Abe'
'Eri Ishikawa'
'Hiroyuki Nojiri'
'Yuhgo Ohshima'

_publ_contact_author_email tyamase@res.titech.ac.jp
_publ_contact_author_fax +81-45-924-5260
_publ_contact_author_name 'Toshihiro Yamase'
_publ_contact_author_phone +81-45-924-5260
_publ_section_title
;
Structure and Magnetism of [n-BuNH3]12[Cu4(GeW9O34)2].14H2O Sandwiching a
Rhomblike Cu48+ Tetragon through \a-Keggin Linkage
;
_journal_name_full 'Inorganic Chemistry'
_journal_page_first 138
_journal_page_last 148
_journal_paper_doi 10.1021/ic8013267
_journal_volume 48
_journal_year 2009
_chemical_formula_moiety 'C48 H162 Cu4 Ge2 N12 O77 W18 '
_chemical_formula_sum 'C48 H162 Cu4 Ge2 N12 O77 W18'
_chemical_formula_weight 5848.51
_space_group_IT_number 2
_symmetry_cell_setting triclinic
_symmetry_Int_Tables_number 2
_symmetry_space_group_name_Hall '-P 1'
_symmetry_space_group_name_H-M 'P -1'
_audit_creation_date 2008-07-14
_audit_creation_method 'by CrystalStructure 3.8'
_cell_angle_alpha 110.526(1)
_cell_angle_beta 92.662(1)
_cell_angle_gamma 91.344(1)
_cell_formula_units_Z 1
_cell_length_a 12.064(1)
_cell_length_b 16.191(1)
_cell_length_c 16.317(1)
_cell_measurement_reflns_used 8332
_cell_measurement_temperature 10
_cell_measurement_theta_max 29.63
_cell_measurement_theta_min 2.2
_cell_volume 2978.9(4)
_computing_cell_refinement HKL2000
_computing_data_collection CrystalClear
_computing_data_reduction CrystalStructure
_computing_publication_material 'CrystalStructure 3.8'
_computing_structure_refinement 'SHELXL-97 (Sheldrick, 1997)'
_computing_structure_solution 'SHELXS-97 (Sheldrick, 1990)'
_diffrn_measured_fraction_theta_full 0.942
_diffrn_measured_fraction_theta_max 0.942
_diffrn_measurement_device_type 'Rigaku AFC7'
_diffrn_measurement_method \w-2\q
_diffrn_radiation_type 'Mo K\a'
_diffrn_radiation_wavelength 0.71069
_diffrn_reflns_av_R_equivalents 0.023
_diffrn_reflns_limit_h_max 16
_diffrn_reflns_limit_h_min 0
_diffrn_reflns_limit_k_max 22
_diffrn_reflns_limit_k_min -22
_diffrn_reflns_limit_l_max 22
_diffrn_reflns_limit_l_min -22
_diffrn_reflns_number 27093
_diffrn_reflns_theta_full 29.63
_diffrn_reflns_theta_max 29.63
_diffrn_standards_decay_% 0.00
_diffrn_standards_interval_count 0
_diffrn_standards_number 0
_exptl_absorpt_coefficient_mu 18.586
_exptl_absorpt_correction_T_max 1.0000
_exptl_absorpt_correction_T_min 0.6787
_exptl_absorpt_correction_type empirical
_exptl_crystal_colour green
_exptl_crystal_density_diffrn 3.260
_exptl_crystal_density_method 'not measured'
_exptl_crystal_description block
_exptl_crystal_F_000 2662.00
_exptl_crystal_size_max 0.12
_exptl_crystal_size_mid 0.08
_exptl_crystal_size_min 0.06
_refine_diff_density_max 4.03
_refine_diff_density_min -2.02
_refine_ls_extinction_method none
_refine_ls_goodness_of_fit_ref 1.018
_refine_ls_number_parameters 701
_refine_ls_number_reflns 16797
_refine_ls_R_factor_all 0.0362
_refine_ls_R_factor_gt 0.0312
_refine_ls_shift/su_max 0.0010
_refine_ls_structure_factor_coef Fsqd
_refine_ls_weighting_details 'w = 1/[\s^2^(Fo^2^)+(0.0341P)^2^+26.8069P] where P=(Fo^2^+2Fc^2^)/3'
_refine_ls_weighting_scheme calc
_refine_ls_wR_factor_ref 0.0845
_reflns_number_gt 13757
_reflns_number_total 16767
_reflns_threshold_expression F^2^>2.0\s(F^2^)
_cod_data_source_file ic8013267_si_003.cif
_cod_data_source_block '_GeW9CuHe'
_cod_original_cell_volume 2977.0
_cod_original_formula_sum 'C48 H162 Cu4 Ge2 N12 O77 W18 '
_cod_database_code 4301085

loop_
_symmetry_equiv_pos_site_id
_symmetry_equiv_pos_as_xyz
1 +X,+Y,+Z
2 -X,-Y,-Z

loop_
_atom_site_label
_atom_site_type_symbol
_atom_site_fract_x
_atom_site_fract_y
_atom_site_fract_z
_atom_site_U_iso_or_equiv
_atom_site_adp_type
_atom_site_occupancy
_atom_site_symmetry_multiplicity
_atom_site_calc_flag
_atom_site_refinement_flags
_atom_site_disorder_assembly
_atom_site_disorder_group
W(1) W 0.58035(2) 0.817275(17) 0.277508(16) 0.01756(5) Uani 1.00 1 d . . .
W(2) W 0.66146(2) 0.677529(16) 0.053162(17) 0.01613(5) Uani 1.00 1 d . . .
W(3) W 0.36433(2) 0.679098(15) 0.111564(16) 0.01419(4) Uani 1.00 1 d . . .
W(4) W 0.69260(2) 0.999091(17) 0.249334(16) 0.01888(5) Uani 1.00 1 d . . .
W(5) W 0.78039(2) 0.858599(17) 0.028920(17) 0.01636(5) Uani 1.00 1 d . . .
W(6) W 0.59119(2) 0.736177(15) -0.121867(15) 0.01399(4) Uani 1.00 1 d . . .
W(7) W 0.294144(19) 0.738476(15) -0.063517(15) 0.01314(4) Uani 1.00 1 d . . .
W(8) W 0.21458(2) 0.861240(16) 0.136244(16) 0.01522(5) Uani 1.00 1 d . . .
W(9) W 0.42543(2) 0.995030(16) 0.299291(16) 0.01782(5) Uani 1.00 1 d . . .
Ge(1) Ge 0.49866(5) 0.87181(4) 0.08513(4) 0.01188(12) Uani 1.00 1 d . . .
Cu(1) Cu 0.34303(6) 1.05394(5) 0.11524(5) 0.01384(14) Uani 1.00 1 d . . .
Cu(2) Cu 0.58783(6) 1.05863(5) 0.06981(5) 0.01299(14) Uani 1.00 1 d . . .
O(1) O 0.6147(4) 0.7638(3) 0.3491(3) 0.0242(10) Uani 1.00 1 d . . .
O(2) O 0.7208(3) 0.5842(3) 0.0594(3) 0.0236(9) Uani 1.00 1 d . . .
O(3) O 0.3373(3) 0.5829(3) 0.1318(3) 0.0198(9) Uani 1.00 1 d . . .
O(4) O 0.6592(3) 0.7493(3) 0.1749(2) 0.0187(8) Uani 1.00 1 d . . .
O(5) O 0.5092(3) 0.6492(2) 0.0585(3) 0.0158(8) Uani 1.00 1 d . . .
O(6) O 0.4518(3) 0.7489(2) 0.2142(3) 0.0189(9) Uani 1.00 1 d . . .
O(7) O 0.4866(4) 0.9026(2) 0.3465(2) 0.0218(9) Uani 1.00 1 d . . .
O(8) O 0.6994(4) 0.9036(3) 0.3019(3) 0.0217(9) Uani 1.00 1 d . . .
O(9) O 0.7936(3) 0.7444(3) 0.0507(3) 0.0223(9) Uani 1.00 1 d . . .
O(10) O 0.6366(3) 0.6456(2) -0.0693(2) 0.0182(8) Uani 1.00 1 d . . .
O(11) O 0.3057(3) 0.6469(2) -0.0074(2) 0.0155(8) Uani 1.00 1 d . . .
O(12) O 0.2399(3) 0.7434(2) 0.1535(2) 0.0171(8) Uani 1.00 1 d . . .
O(13) O 0.5369(3) 0.9099(2) 0.1977(2) 0.0157(8) Uani 1.00 1 d . . .
O(14) O 0.6032(3) 0.8046(2) 0.0291(2) 0.0157(8) Uani 1.00 1 d . . .
O(15) O 0.3771(3) 0.8056(2) 0.0723(2) 0.0141(8) Uani 1.00 1 d . . .
O(16) O 0.5774(4) 1.0476(3) 0.3311(3) 0.0225(9) Uani 1.00 1 d . . .
O(17) O 0.7647(3) 0.9158(3) 0.1499(3) 0.0216(9) Uani 1.00 1 d . . .
O(18) O 0.7436(3) 0.7783(2) -0.0902(3) 0.0183(8) Uani 1.00 1 d . . .
O(19) O 0.4422(3) 0.7073(2) -0.1024(2) 0.0154(8) Uani 1.00 1 d . . .
O(20) O 0.1746(3) 0.7847(2) 0.0168(2) 0.0172(8) Uani 1.00 1 d . . .
O(21) O 0.3117(3) 0.9093(2) 0.2407(2) 0.0190(9) Uani 1.00 1 d . . .
O(22) O 0.3688(4) 1.0556(3) 0.3974(3) 0.0269(10) Uani 1.00 1 d . . .
O(23) O 0.8062(4) 1.0625(3) 0.3108(3) 0.0266(10) Uani 1.00 1 d . . .
O(24) O 0.9210(3) 0.8781(3) 0.0205(3) 0.0270(11) Uani 1.00 1 d . . .
O(25) O 0.5980(4) 0.6725(3) -0.2315(3) 0.0227(9) Uani 1.00 1 d . . .
O(26) O 0.2114(3) 0.6752(3) -0.1537(3) 0.0214(9) Uani 1.00 1 d . . .
O(27) O 0.0852(3) 0.8758(3) 0.1798(3) 0.0222(9) Uani 1.00 1 d . . .
O(28) O 0.3973(3) 1.0586(2) 0.2308(2) 0.0186(8) Uani 1.00 1 d . . .
O(29) O 0.6473(3) 1.0576(3) 0.1802(3) 0.0209(9) Uani 1.00 1 d . . .
O(30) O 0.7181(3) 0.9459(3) -0.0015(3) 0.0203(9) Uani 1.00 1 d . . .
O(31) O 0.5566(3) 0.8439(2) -0.1265(2) 0.0159(8) Uani 1.00 1 d . . .
O(32) O 0.3127(3) 0.8428(2) -0.0782(2) 0.0149(8) Uani 1.00 1 d . . .
O(33) O 0.2389(3) 0.9579(2) 0.1093(2) 0.0175(8) Uani 1.00 1 d . . .
O(34) O 0.4754(3) 0.9595(2) 0.0498(2) 0.0132(7) Uani 1.00 1 d . . .
O(35) O 0.4559(9) 0.2215(5) 0.4829(4) 0.085(3) Uani 1.00 1 d . . .
O(36) O 0.0415(6) 0.6506(5) 0.1456(6) 0.065(2) Uani 1.00 1 d . . .
O(37) O 0.8845(8) 0.4671(6) 0.0344(9) 0.111(4) Uani 1.00 1 d . . .
O(38) O 1.0010(12) 0.9823(9) 0.3425(7) 0.132(5) Uani 1.00 1 d . . .
O(39) O 0.9305(18) 0.9711(15) 0.4980(15) 0.105(7) Uiso 0.50 1 d P . .
N(1) N 0.5497(4) 0.4857(3) 0.1179(3) 0.0179(10) Uani 1.00 1 d . . .
N(2) N 0.9006(4) 0.0822(3) 0.0672(3) 0.0211(11) Uani 1.00 1 d . . .
N(3) N 0.5232(6) 0.2261(4) 0.3188(4) 0.0364(16) Uani 1.00 1 d . . .
N(4) N 0.8973(6) 0.7912(6) 0.2277(6) 0.054(2) Uani 1.00 1 d . . .
N(5) N 0.3633(11) 0.9513(7) 0.5024(6) 0.075(3) Uani 1.00 1 d . . .
N(6) N 1.0176(10) 0.3300(8) 0.0336(7) 0.083(3) Uiso 1.00 1 d . . .
C(1) C 0.6145(12) 0.5201(7) 0.2045(6) 0.070(3) Uani 1.00 1 d . . .
C(2) C 0.5881(16) 0.5023(10) 0.2783(12) 0.101(5) Uani 1.00 1 d . . .
C(3) C 0.4871(14) 0.5452(8) 0.2993(12) 0.099(5) Uani 1.00 1 d . . .
C(4) C 0.460(2) 0.5430(17) 0.4077(17) 0.183(13) Uani 1.00 1 d . . .
C(5) C 0.9441(16) 0.1120(19) 0.1550(11) 0.198(15) Uani 1.00 1 d . . .
C(6) C 1.0370(9) 0.1356(12) 0.1949(7) 0.099(6) Uani 1.00 1 d . . .
C(7) C 1.0810(17) 0.1649(16) 0.2834(9) 0.142(9) Uani 1.00 1 d . . .
C(8) C 1.1886(13) 0.1907(19) 0.3174(13) 0.148(9) Uani 1.00 1 d . . .
C(9) C 0.6409(10) 0.2557(7) 0.3163(7) 0.062(3) Uani 1.00 1 d . . .
C(10) C 0.6771(17) 0.3341(15) 0.3887(9) 0.143(9) Uani 1.00 1 d . . .
C(11) C 0.7975(12) 0.3656(10) 0.3863(8) 0.081(4) Uani 1.00 1 d . . .
C(12) C 0.8832(18) 0.3307(16) 0.4276(15) 0.140(8) Uani 1.00 1 d . . .
C(13) C 0.9147(12) 0.7900(10) 0.3175(11) 0.094(5) Uani 1.00 1 d . . .
C(14) C 0.8761(12) 0.7035(10) 0.3247(11) 0.085(4) Uani 1.00 1 d . . .
C(15) C 0.885(2) 0.7211(18) 0.4285(15) 0.161(10) Uani 1.00 1 d . . .
C(16) C 0.839(3) 0.6335(19) 0.4364(18) 0.216(15) Uani 1.00 1 d . . .
C(17) C 0.2544(14) 0.9470(15) 0.4940(11) 0.113(7) Uani 1.00 1 d . . .
C(18) C 0.2218(14) 0.8373(9) 0.4634(9) 0.085(4) Uani 1.00 1 d . . .
C(19) C 0.2591(12) 0.7861(12) 0.3782(9) 0.096(5) Uani 1.00 1 d . . .
C(20) C 0.2220(12) 0.6854(10) 0.3463(9) 0.081(4) Uani 1.00 1 d . . .
C(21) C 1.0471(17) 0.3514(13) 0.1388(10) 0.119(6) Uiso 1.00 1 d . . .
C(22) C 1.1321(10) 0.4359(8) 0.1817(8) 0.064(3) Uiso 1.00 1 d . . .
C(23) C 1.1706(17) 0.4472(14) 0.2734(14) 0.121(6) Uiso 1.00 1 d . . .
C(24) C 1.073(2) 0.4635(17) 0.3389(17) 0.158(9) Uiso 1.00 1 d . . .

loop_
_atom_site_aniso_label
_atom_site_aniso_U_11
_atom_site_aniso_U_22
_atom_site_aniso_U_33
_atom_site_aniso_U_12
_atom_site_aniso_U_13
_atom_site_aniso_U_23
W(1) 0.02337(12) 0.01633(12) 0.01528(11) -0.00354(9) -0.00398(9) 0.00935(9)
W(2) 0.01471(11) 0.01518(11) 0.02160(12) 0.00052(9) 0.00061(9) 0.01042(9)
W(3) 0.01605(11) 0.01280(11) 0.01536(11) -0.00103(8) 0.00089(8) 0.00711(9)
W(4) 0.02592(13) 0.01732(12) 0.01515(11) -0.00753(10) -0.00773(9) 0.00955(9)
W(5) 0.01409(11) 0.01818(12) 0.02076(12) -0.00230(9) -0.00157(9) 0.01228(10)
W(6) 0.01633(11) 0.01177(10) 0.01466(11) 0.00111(8) 0.00254(8) 0.00542(9)
W(7) 0.01423(11) 0.01208(10) 0.01367(11) -0.00145(8) -0.00069(8) 0.00556(8)
W(8) 0.01652(11) 0.01406(11) 0.01730(11) 0.00091(8) 0.00449(9) 0.00785(9)
W(9) 0.02992(13) 0.01376(11) 0.01058(11) -0.00165(9) 0.00108(9) 0.00544(9)
Ge(1) 0.0141(2) 0.0115(2) 0.0112(2) -0.0010(2) -0.0006(2) 0.0056(2)
Cu(1) 0.0175(3) 0.0122(3) 0.0132(3) 0.0001(2) 0.0018(2) 0.0061(2)
Cu(2) 0.0165(3) 0.0119(3) 0.0114(3) -0.0022(2) -0.0014(2) 0.0057(2)
O(1) 0.032(2) 0.020(2) 0.024(2) -0.0049(19) -0.0037(19) 0.0138(19)
O(2) 0.020(2) 0.026(2) 0.030(2) 0.0032(18) 0.0048(19) 0.016(2)
O(3) 0.022(2) 0.017(2) 0.021(2) -0.0023(17) -0.0000(17) 0.0075(18)
O(4) 0.021(2) 0.019(2) 0.020(2) 0.0040(17) -0.0018(17) 0.0123(18)
O(5) 0.0103(18) 0.0076(17) 0.032(2) 0.0016(14) 0.0056(16) 0.0091(17)
O(6) 0.021(2) 0.017(2) 0.021(2) -0.0065(17) -0.0088(17) 0.0111(18)
O(7) 0.037(2) 0.015(2) 0.014(2) -0.0031(18) -0.0012(18) 0.0069(17)
O(8) 0.029(2) 0.020(2) 0.019(2) -0.0071(18) -0.0093(18) 0.0122(18)
O(9) 0.015(2) 0.026(2) 0.033(2) -0.0014(17) -0.0006(18) 0.019(2)
O(10) 0.021(2) 0.016(2) 0.020(2) 0.0022(16) 0.0032(17) 0.0080(17)
O(11) 0.018(2) 0.0131(19) 0.017(2) -0.0042(15) 0.0006(16) 0.0087(16)
O(12) 0.021(2) 0.016(2) 0.018(2) -0.0002(16) 0.0034(16) 0.0106(17)
O(13) 0.023(2) 0.0143(19) 0.0112(18) -0.0030(16) -0.0014(16) 0.0068(16)
O(14) 0.0147(19) 0.0148(19) 0.019(2) -0.0001(15) 0.0004(16) 0.0080(17)
O(15) 0.0156(19) 0.0112(18) 0.0168(19) 0.0005(15) 0.0023(15) 0.0065(16)
O(16) 0.031(2) 0.019(2) 0.018(2) -0.0054(18) -0.0035(18) 0.0090(18)
O(17) 0.019(2) 0.023(2) 0.024(2) -0.0060(17) -0.0059(17) 0.0105(19)
O(18) 0.016(2) 0.016(2) 0.027(2) 0.0010(16) 0.0036(17) 0.0122(18)
O(19) 0.0141(19) 0.0143(19) 0.018(2) -0.0007(15) 0.0023(15) 0.0059(16)
O(20) 0.0158(19) 0.019(2) 0.019(2) 0.0003(16) 0.0027(16) 0.0094(17)
O(21) 0.025(2) 0.015(2) 0.016(2) -0.0001(17) 0.0034(17) 0.0048(17)
O(22) 0.049(3) 0.016(2) 0.016(2) -0.002(2) 0.002(2) 0.0059(18)
O(23) 0.036(2) 0.026(2) 0.020(2) -0.010(2) -0.008(2) 0.014(2)
O(24) 0.018(2) 0.037(2) 0.037(2) -0.004(2) -0.003(2) 0.029(2)
O(25) 0.028(2) 0.018(2) 0.022(2) 0.0012(18) 0.0050(18) 0.0059(18)
O(26) 0.023(2) 0.017(2) 0.023(2) -0.0045(17) -0.0037(18) 0.0076(18)
O(27) 0.021(2) 0.019(2) 0.028(2) 0.0024(17) 0.0043(18) 0.0092(19)
O(28) 0.027(2) 0.016(2) 0.0138(19) -0.0014(17) 0.0001(17) 0.0065(16)
O(29) 0.027(2) 0.016(2) 0.018(2) -0.0063(17) -0.0038(18) 0.0053(17)
O(30) 0.024(2) 0.018(2) 0.021(2) -0.0056(17) -0.0039(17) 0.0099(18)
O(31) 0.018(2) 0.0156(19) 0.0144(19) -0.0007(16) 0.0008(15) 0.0062(16)
O(32) 0.0152(19) 0.017(2) 0.0145(19) 0.0005(15) 0.0008(15) 0.0083(16)
O(33) 0.019(2) 0.017(2) 0.019(2) 0.0002(16) 0.0025(16) 0.0099(17)
O(34) 0.0181(19) 0.0141(19) 0.0099(17) -0.0025(15) -0.0010(15) 0.0078(15)
O(35) 0.160(9) 0.053(4) 0.030(3) -0.057(5) 0.019(4) 0.000(3)
O(36) 0.050(4) 0.054(4) 0.100(6) -0.005(3) 0.024(4) 0.036(4)
O(37) 0.060(5) 0.072(6) 0.191(13) 0.011(4) -0.008(6) 0.035(7)
O(38) 0.181(13) 0.157(12) 0.090(8) 0.095(10) 0.062(8) 0.069(8)
N(1) 0.026(2) 0.014(2) 0.014(2) -0.003(2) 0.001(2) 0.0043(19)
N(2) 0.016(2) 0.023(2) 0.030(3) 0.003(2) 0.001(2) 0.016(2)
N(3) 0.055(4) 0.031(3) 0.027(3) -0.017(3) -0.013(3) 0.018(2)
N(4) 0.033(4) 0.068(5) 0.061(5) -0.006(3) -0.020(3) 0.026(4)
N(5) 0.115(9) 0.067(6) 0.039(4) -0.032(6) -0.009(5) 0.019(4)
C(1) 0.128(11) 0.047(6) 0.030(4) 0.024(6) -0.014(6) 0.008(4)
C(2) 0.134(15) 0.070(9) 0.108(13) -0.005(9) 0.034(11) 0.041(9)
C(3) 0.096(11) 0.043(6) 0.134(14) 0.002(7) -0.040(10) 0.010(8)
C(4) 0.25(3) 0.19(2) 0.19(2) 0.06(2) 0.12(2) 0.15(2)
C(5) 0.145(15) 0.40(3) 0.088(11) -0.21(2) -0.081(11) 0.155(18)
C(6) 0.040(5) 0.203(18) 0.036(5) -0.044(8) 0.004(4) 0.022(8)
C(7) 0.146(16) 0.23(2) 0.053(8) -0.115(16) -0.051(9) 0.068(12)
C(8) 0.050(8) 0.28(3) 0.107(14) 0.026(13) 0.008(8) 0.054(17)
C(9) 0.066(6) 0.058(6) 0.041(5) -0.008(5) -0.008(4) -0.006(4)
C(10) 0.165(17) 0.19(2) 0.054(8) -0.139(16) -0.020(9) 0.036(10)
C(11) 0.096(9) 0.097(10) 0.059(7) -0.061(8) -0.037(6) 0.048(7)
C(12) 0.137(17) 0.20(2) 0.154(19) 0.028(15) 0.047(14) 0.140(19)
C(13) 0.078(9) 0.085(10) 0.109(12) -0.008(7) -0.045(8) 0.028(9)
C(14) 0.068(8) 0.094(11) 0.107(12) 0.013(7) 0.030(8) 0.048(9)
C(15) 0.148(19) 0.21(2) 0.133(18) 0.002(18) -0.077(15) 0.076(19)
C(16) 0.34(4) 0.19(2) 0.18(2) -0.08(2) 0.05(2) 0.13(2)
C(17) 0.097(11) 0.21(2) 0.094(11) 0.069(12) 0.059(9) 0.118(14)
C(18) 0.126(13) 0.065(8) 0.064(8) 0.002(8) 0.021(8) 0.020(6)
C(19) 0.070(8) 0.144(15) 0.066(8) -0.036(9) 0.016(6) 0.029(9)
C(20) 0.093(10) 0.086(9) 0.082(9) -0.005(8) 0.017(7) 0.052(8)

loop_
_atom_type_symbol
_atom_type_description
_atom_type_scat_dispersion_real
_atom_type_scat_dispersion_imag
_atom_type_scat_source
C C 0.003 0.002
;
International Tables for Crystallography
(1992, Vol. C, Tables 4.2.6.8 and 6.1.1.4)
;
H H 0.000 0.000
;
International Tables for Crystallography
(1992, Vol. C, Table 6.1.1.4)
;
N N 0.006 0.003
;
International Tables for Crystallography
(1992, Vol. C, Tables 4.2.6.8 and 6.1.1.4)
;
O O 0.011 0.006
;
International Tables for Crystallography
(1992, Vol. C, Tables 4.2.6.8 and 6.1.1.4)
;
Cu Cu 0.320 1.265
;
International Tables for Crystallography
(1992, Vol. C, Tables 4.2.6.8 and 6.1.1.4)
;
Ge Ge 0.155 1.800
;
International Tables for Crystallography
(1992, Vol. C, Tables 4.2.6.8 and 6.1.1.4)
;
W W -0.849 6.872
;
International Tables for Crystallography
(1992, Vol. C, Tables 4.2.6.8 and 6.1.1.4)
;

loop_
_geom_angle_atom_site_label_1
_geom_angle_atom_site_label_2
_geom_angle_atom_site_label_3
_geom_angle
_geom_angle_publ_flag
_geom_angle_site_symmetry_1
_geom_angle_site_symmetry_2
_geom_angle_site_symmetry_3
O(1) W(1) O(4) 101.2(2) yes . . .
O(1) W(1) O(6) 101.7(2) yes . . .
O(1) W(1) O(7) 100.1(2) yes . . .
O(1) W(1) O(8) 101.8(2) yes . . .
O(1) W(1) O(13) 171.51(16) yes . . .
O(4) W(1) O(6) 84.87(17) yes . . .
O(4) W(1) O(7) 158.6(2) yes . . .
O(4) W(1) O(8) 86.36(18) yes . . .
O(4) W(1) O(13) 85.32(18) yes . . .
O(6) W(1) O(7) 89.28(18) yes . . .
O(6) W(1) O(8) 156.1(2) yes . . .
O(6) W(1) O(13) 84.19(19) yes . . .
O(7) W(1) O(8) 90.86(19) yes . . .
O(7) W(1) O(13) 73.63(19) yes . . .
O(8) W(1) O(13) 72.95(19) yes . . .
O(2) W(2) O(4) 101.3(2) yes . . .
O(2) W(2) O(5) 100.6(2) yes . . .
O(2) W(2) O(9) 99.2(2) yes . . .
O(2) W(2) O(10) 100.9(2) yes . . .
O(2) W(2) O(14) 170.7(2) yes . . .
O(4) W(2) O(5) 86.95(18) yes . . .
O(4) W(2) O(9) 86.79(19) yes . . .
O(4) W(2) O(10) 157.8(2) yes . . .
O(4) W(2) O(14) 84.36(18) yes . . .
O(5) W(2) O(9) 160.0(2) yes . . .
O(5) W(2) O(10) 88.2(2) yes . . .
O(5) W(2) O(14) 86.94(17) yes . . .
O(9) W(2) O(10) 90.5(2) yes . . .
O(9) W(2) O(14) 73.55(19) yes . . .
O(10) W(2) O(14) 73.77(17) yes . . .
O(3) W(3) O(5) 98.4(2) yes . . .
O(3) W(3) O(6) 102.5(2) yes . . .
O(3) W(3) O(11) 101.21(19) yes . . .
O(3) W(3) O(12) 102.0(2) yes . . .
O(3) W(3) O(15) 171.90(17) yes . . .
O(5) W(3) O(6) 84.72(17) yes . . .
O(5) W(3) O(11) 84.71(18) yes . . .
O(5) W(3) O(12) 159.7(2) yes . . .
O(5) W(3) O(15) 86.07(17) yes . . .
O(6) W(3) O(11) 155.2(2) yes . . .
O(6) W(3) O(12) 90.78(17) yes . . .
O(6) W(3) O(15) 84.64(18) yes . . .
O(11) W(3) O(12) 91.41(18) yes . . .
O(11) W(3) O(15) 72.34(16) yes . . .
O(12) W(3) O(15) 73.77(18) yes . . .
O(8) W(4) O(13) 72.96(18) yes . . .
O(8) W(4) O(16) 85.6(2) yes . . .
O(8) W(4) O(17) 85.7(2) yes . . .
O(8) W(4) O(23) 96.4(2) yes . . .
O(8) W(4) O(29) 159.50(18) yes . . .
O(13) W(4) O(16) 72.89(16) yes . . .
O(13) W(4) O(17) 85.86(16) yes . . .
O(13) W(4) O(23) 166.8(2) yes . . .
O(13) W(4) O(29) 86.89(19) yes . . .
O(16) W(4) O(17) 158.58(18) yes . . .
O(16) W(4) O(23) 99.0(2) yes . . .
O(16) W(4) O(29) 92.2(2) yes . . .
O(17) W(4) O(23) 101.4(2) yes . . .
O(17) W(4) O(29) 89.2(2) yes . . .
O(23) W(4) O(29) 104.1(2) yes . . .
O(9) W(5) O(14) 73.16(17) yes . . .
O(9) W(5) O(17) 88.5(2) yes . . .
O(9) W(5) O(18) 81.9(2) yes . . .
O(9) W(5) O(24) 97.3(2) yes . . .
O(9) W(5) O(30) 159.56(18) yes . . .
O(14) W(5) O(17) 84.07(17) yes . . .
O(14) W(5) O(18) 74.16(16) yes . . .
O(14) W(5) O(24) 168.9(2) yes . . .
O(14) W(5) O(30) 86.97(19) yes . . .
O(17) W(5) O(18) 157.93(19) yes . . .
O(17) W(5) O(24) 101.7(2) yes . . .
O(17) W(5) O(30) 94.3(2) yes . . .
O(18) W(5) O(24) 99.2(2) yes . . .
O(18) W(5) O(30) 88.21(19) yes . . .
O(24) W(5) O(30) 101.9(2) yes . . .
O(10) W(6) O(14) 72.24(16) yes . . .
O(10) W(6) O(18) 82.9(2) yes . . .
O(10) W(6) O(19) 85.8(2) yes . . .
O(10) W(6) O(25) 98.7(2) yes . . .
O(10) W(6) O(31) 158.58(17) yes . . .
O(14) W(6) O(18) 73.86(17) yes . . .
O(14) W(6) O(19) 83.03(15) yes . . .
O(14) W(6) O(25) 170.2(2) yes . . .
O(14) W(6) O(31) 86.43(17) yes . . .
O(18) W(6) O(19) 156.44(19) yes . . .
O(18) W(6) O(25) 101.6(2) yes . . .
O(18) W(6) O(31) 89.47(19) yes . . .
O(19) W(6) O(25) 100.54(19) yes . . .
O(19) W(6) O(31) 93.71(19) yes . . .
O(25) W(6) O(31) 102.4(2) yes . . .
O(11) W(7) O(15) 72.95(16) yes . . .
O(11) W(7) O(19) 86.45(19) yes . . .
O(11) W(7) O(20) 85.21(19) yes . . .
O(11) W(7) O(26) 96.3(2) yes . . .
O(11) W(7) O(32) 159.29(16) yes . . .
O(15) W(7) O(19) 86.37(15) yes . . .
O(15) W(7) O(20) 73.10(15) yes . . .
O(15) W(7) O(26) 166.1(2) yes . . .
O(15) W(7) O(32) 86.46(17) yes . . .
O(19) W(7) O(20) 159.32(17) yes . . .
O(19) W(7) O(26) 102.04(18) yes . . .
O(19) W(7) O(32) 90.13(19) yes . . .
O(20) W(7) O(26) 97.67(19) yes . . .
O(20) W(7) O(32) 91.01(19) yes . . .
O(26) W(7) O(32) 104.4(2) yes . . .
O(12) W(8) O(15) 71.63(17) yes . . .
O(12) W(8) O(20) 82.66(19) yes . . .
O(12) W(8) O(21) 83.86(18) yes . . .
O(12) W(8) O(27) 95.4(2) yes . . .
O(12) W(8) O(33) 160.73(18) yes . . .
O(15) W(8) O(20) 72.67(15) yes . . .
O(15) W(8) O(21) 83.19(16) yes . . .
O(15) W(8) O(27) 165.87(19) yes . . .
O(15) W(8) O(33) 89.37(18) yes . . .
O(20) W(8) O(21) 155.05(18) yes . . .
O(20) W(8) O(27) 100.70(19) yes . . .
O(20) W(8) O(33) 95.0(2) yes . . .
O(21) W(8) O(27) 101.4(2) yes . . .
O(21) W(8) O(33) 90.8(2) yes . . .
O(27) W(8) O(33) 103.8(2) yes . . .
O(7) W(9) O(13) 72.98(18) yes . . .
O(7) W(9) O(16) 83.0(2) yes . . .
O(7) W(9) O(21) 86.2(2) yes . . .
O(7) W(9) O(22) 93.7(2) yes . . .
O(7) W(9) O(28) 162.46(18) yes . . .
O(13) W(9) O(16) 72.83(15) yes . . .
O(13) W(9) O(21) 85.52(16) yes . . .
O(13) W(9) O(22) 163.7(2) yes . . .
O(13) W(9) O(28) 89.48(18) yes . . .
O(16) W(9) O(21) 157.83(18) yes . . .
O(16) W(9) O(22) 96.6(2) yes . . .
O(16) W(9) O(28) 91.9(2) yes . . .
O(21) W(9) O(22) 103.4(2) yes . . .
O(21) W(9) O(28) 92.7(2) yes . . .
O(22) W(9) O(28) 103.5(2) yes . . .
O(13) Ge(1) O(14) 108.2(2) yes . . .
O(13) Ge(1) O(15) 105.5(2) yes . . .
O(13) Ge(1) O(34) 110.72(19) yes . . .
O(14) Ge(1) O(15) 108.38(18) yes . . .
O(14) Ge(1) O(34) 112.5(2) yes . . .
O(15) Ge(1) O(34) 111.2(2) yes . . .
O(28) Cu(1) O(30) 176.77(18) yes . . 2_675
O(28) Cu(1) O(31) 89.63(19) yes . . 2_675
O(28) Cu(1) O(33) 89.3(2) yes . . .
O(28) Cu(1) O(34) 91.69(17) yes . . .
O(30) Cu(1) O(31) 90.2(2) yes 2_675 . 2_675
O(30) Cu(1) O(33) 90.7(2) yes 2_675 . .
O(30) Cu(1) O(34) 91.53(17) yes 2_675 . .
O(31) Cu(1) O(33) 176.63(17) yes 2_675 . .
O(31) Cu(1) O(34) 90.57(16) yes 2_675 . .
O(33) Cu(1) O(34) 92.65(16) yes . . .
O(29) Cu(2) O(32) 90.9(2) yes . . 2_675
O(29) Cu(2) O(34) 95.58(19) yes . . .
O(29) Cu(2) O(34) 171.54(19) yes . . 2_675
O(32) Cu(2) O(34) 173.37(19) yes 2_675 . .
O(32) Cu(2) O(34) 95.93(19) yes 2_675 . 2_675
O(34) Cu(2) O(34) 77.78(18) yes . . 2_675
W(1) O(4) W(2) 151.5(2) yes . . .
W(2) O(5) W(3) 150.6(2) yes . . .
W(1) O(6) W(3) 155.2(2) yes . . .
W(1) O(7) W(9) 119.1(2) yes . . .
W(1) O(8) W(4) 119.9(2) yes . . .
W(2) O(9) W(5) 119.3(2) yes . . .
W(2) O(10) W(6) 120.6(2) yes . . .
W(3) O(11) W(7) 120.04(19) yes . . .
W(3) O(12) W(8) 120.9(2) yes . . .
W(1) O(13) W(4) 94.13(16) yes . . .
W(1) O(13) W(9) 94.23(17) yes . . .
W(1) O(13) Ge(1) 124.2(2) yes . . .
W(4) O(13) W(9) 95.48(13) yes . . .
W(4) O(13) Ge(1) 119.5(2) yes . . .
W(9) O(13) Ge(1) 122.0(2) yes . . .
W(2) O(14) W(5) 93.95(15) yes . . .
W(2) O(14) W(6) 93.35(13) yes . . .
W(2) O(14) Ge(1) 124.7(2) yes . . .
W(5) O(14) W(6) 92.29(16) yes . . .
W(5) O(14) Ge(1) 122.3(2) yes . . .
W(6) O(14) Ge(1) 121.9(2) yes . . .
W(3) O(15) W(7) 94.55(14) yes . . .
W(3) O(15) W(8) 93.71(16) yes . . .
W(3) O(15) Ge(1) 124.5(2) yes . . .
W(7) O(15) W(8) 94.54(15) yes . . .
W(7) O(15) Ge(1) 119.5(2) yes . . .
W(8) O(15) Ge(1) 122.52(19) yes . . .
W(4) O(16) W(9) 118.12(19) yes . . .
W(4) O(17) W(5) 152.2(2) yes . . .
W(5) O(18) W(6) 118.1(2) yes . . .
W(6) O(19) W(7) 152.7(2) yes . . .
W(7) O(20) W(8) 118.8(2) yes . . .
W(8) O(21) W(9) 145.3(3) yes . . .
W(9) O(28) Cu(1) 145.1(2) yes . . .
W(4) O(29) Cu(2) 150.7(2) yes . . .
W(5) O(30) Cu(1) 130.8(2) yes . . 2_675
W(6) O(31) Cu(1) 128.9(2) yes . . 2_675
W(7) O(32) Cu(2) 147.7(2) yes . . 2_675
W(8) O(33) Cu(1) 146.7(2) yes . . .
Ge(1) O(34) Cu(1) 117.4(2) yes . . .
Ge(1) O(34) Cu(2) 122.8(2) yes . . .
Ge(1) O(34) Cu(2) 121.82(19) yes . . 2_675
Cu(1) O(34) Cu(2) 92.16(15) yes . . .
Cu(1) O(34) Cu(2) 93.16(17) yes . . 2_675
Cu(2) O(34) Cu(2) 102.2(2) yes . . 2_675
N(1) C(1) C(2) 125.0(12) yes . . .
C(1) C(2) C(3) 102.2(17) yes . . .
C(2) C(3) C(4) 104.8(17) yes . . .
N(2) C(5) C(6) 137.1(17) yes . . .
C(5) C(6) C(7) 137.1(15) yes . . .
C(6) C(7) C(8) 129.9(17) yes . . .
N(3) C(9) C(10) 114.0(11) yes . . .
C(9) C(10) C(11) 114.5(13) yes . . .
C(10) C(11) C(12) 117.6(17) yes . . .
N(4) C(13) C(14) 112.6(11) yes . . .
C(13) C(14) C(15) 104.5(14) yes . . .
C(14) C(15) C(16) 104.6(17) yes . . .
N(5) C(17) C(18) 103.6(15) yes . . .
C(17) C(18) C(19) 113.3(15) yes . . .
C(18) C(19) C(20) 113.8(15) yes . . .
N(6) C(21) C(22) 112.5(15) yes . . .
C(21) C(22) C(23) 112.1(15) yes . . .
C(22) C(23) C(24) 113.7(17) yes . . .

loop_
_geom_bond_atom_site_label_1
_geom_bond_atom_site_label_2
_geom_bond_distance
_geom_bond_publ_flag
_geom_bond_site_symmetry_1
_geom_bond_site_symmetry_2
W(1) O(1) 1.722(5) yes . .
W(1) O(4) 1.955(4) yes . .
W(1) O(6) 1.915(4) yes . .
W(1) O(7) 1.887(4) yes . .
W(1) O(8) 1.908(4) yes . .
W(1) O(13) 2.359(5) yes . .
W(2) O(2) 1.720(5) yes . .
W(2) O(4) 1.920(4) yes . .
W(2) O(5) 1.896(4) yes . .
W(2) O(9) 1.916(4) yes . .
W(2) O(10) 1.887(4) yes . .
W(2) O(14) 2.343(4) yes . .
W(3) O(3) 1.728(5) yes . .
W(3) O(5) 1.981(4) yes . .
W(3) O(6) 1.909(4) yes . .
W(3) O(11) 1.920(4) yes . .
W(3) O(12) 1.864(4) yes . .
W(3) O(15) 2.355(4) yes . .
W(4) O(8) 2.015(5) yes . .
W(4) O(13) 2.279(4) yes . .
W(4) O(16) 1.954(4) yes . .
W(4) O(17) 1.965(4) yes . .
W(4) O(23) 1.738(4) yes . .
W(4) O(29) 1.785(5) yes . .
W(5) O(9) 2.009(5) yes . .
W(5) O(14) 2.291(4) yes . .
W(5) O(17) 1.884(4) yes . .
W(5) O(18) 1.946(4) yes . .
W(5) O(24) 1.739(4) yes . .
W(5) O(30) 1.821(5) yes . .
W(6) O(10) 2.016(5) yes . .
W(6) O(14) 2.316(4) yes . .
W(6) O(18) 1.928(4) yes . .
W(6) O(19) 1.916(4) yes . .
W(6) O(25) 1.731(4) yes . .
W(6) O(31) 1.829(4) yes . .
W(7) O(11) 2.002(5) yes . .
W(7) O(15) 2.269(3) yes . .
W(7) O(19) 1.941(4) yes . .
W(7) O(20) 1.974(4) yes . .
W(7) O(26) 1.723(4) yes . .
W(7) O(32) 1.798(4) yes . .
W(8) O(12) 2.051(5) yes . .
W(8) O(15) 2.314(4) yes . .
W(8) O(20) 1.938(3) yes . .
W(8) O(21) 1.930(4) yes . .
W(8) O(27) 1.732(4) yes . .
W(8) O(33) 1.790(5) yes . .
W(9) O(7) 2.045(5) yes . .
W(9) O(13) 2.269(4) yes . .
W(9) O(16) 1.970(4) yes . .
W(9) O(21) 1.892(4) yes . .
W(9) O(22) 1.739(4) yes . .
W(9) O(28) 1.792(5) yes . .
Ge(1) O(13) 1.755(4) yes . .
Ge(1) O(14) 1.756(4) yes . .
Ge(1) O(15) 1.756(4) yes . .
Ge(1) O(34) 1.734(4) yes . .
Cu(1) O(28) 1.942(4) yes . .
Cu(1) O(30) 1.966(5) yes . 2_675
Cu(1) O(31) 1.977(4) yes . 2_675
Cu(1) O(33) 1.948(4) yes . .
Cu(1) O(34) 2.271(4) yes . .
Cu(2) O(29) 1.913(5) yes . .
Cu(2) O(32) 1.935(4) yes . 2_675
Cu(2) O(34) 2.002(4) yes . .
Cu(2) O(34) 1.982(4) yes . 2_675
N(1) C(1) 1.499(12) yes . .
N(2) C(5) 1.412(18) yes . .
N(3) C(9) 1.495(14) yes . .
N(4) C(13) 1.48(2) yes . .
N(5) C(17) 1.31(2) yes . .
N(6) C(21) 1.65(2) yes . .
C(1) C(2) 1.38(2) yes . .
C(2) C(3) 1.41(2) yes . .
C(3) C(4) 1.82(3) yes . .
C(5) C(6) 1.25(2) yes . .
C(6) C(7) 1.424(19) yes . .
C(7) C(8) 1.38(2) yes . .
C(9) C(10) 1.440(19) yes . .
C(10) C(11) 1.53(2) yes . .
C(11) C(12) 1.44(3) yes . .
C(13) C(14) 1.51(2) yes . .
C(14) C(15) 1.61(3) yes . .
C(15) C(16) 1.56(4) yes . .
C(17) C(18) 1.70(2) yes . .
C(18) C(19) 1.45(2) yes . .
C(19) C(20) 1.57(2) yes . .
C(21) C(22) 1.62(2) yes . .
C(22) C(23) 1.49(2) yes . .
C(23) C(24) 1.59(3) yes . .

loop_
_geom_contact_atom_site_label_1
_geom_contact_atom_site_label_2
_geom_contact_distance
_geom_contact_publ_flag
_geom_contact_site_symmetry_1
_geom_contact_site_symmetry_2
O(1) O(35) 2.840(9) ? . 2_666
O(1) C(14) 3.324(15) ? . .
O(2) O(3) 3.366(5) ? . 2_665
O(2) O(11) 3.537(6) ? . 2_665
O(2) O(37) 2.715(11) ? . .
O(2) N(1) 2.968(8) ? . .
O(2) C(1) 3.205(14) ? . .
O(3) O(2) 3.366(5) ? . 2_665
O(3) O(10) 3.502(6) ? . 2_665
O(3) O(37) 3.585(12) ? . 2_665
O(3) N(1) 3.015(7) ? . .
O(3) C(3) 3.45(2) ? . .
O(4) N(4) 2.953(8) ? . .
O(5) N(1) 3.162(8) ? . .
O(5) N(1) 2.981(6) ? . 2_665
O(6) C(19) 3.528(16) ? . .
O(7) N(5) 2.881(12) ? . .
O(7) N(5) 3.201(10) ? . 2_676
O(7) C(19) 3.454(18) ? . .
O(8) N(4) 3.066(9) ? . .
O(8) N(5) 3.367(10) ? . 2_676
O(8) C(13) 3.270(17) ? . .
O(8) C(17) 3.372(16) ? . 2_676
O(9) N(4) 2.928(10) ? . .
O(9) N(6) 2.791(12) ? . 2_765
O(10) O(3) 3.502(6) ? . 2_665
O(10) N(1) 2.937(6) ? . 2_665
O(10) C(22) 3.442(13) ? . 2_765
O(11) O(2) 3.537(6) ? . 2_665
O(11) O(37) 2.829(11) ? . 2_665
O(11) N(1) 2.941(6) ? . 2_665
O(11) C(1) 3.590(10) ? . 2_665
O(12) O(36) 2.769(8) ? . .
O(12) C(19) 3.481(16) ? . .
O(12) C(20) 3.599(19) ? . .
O(16) O(35) 3.443(9) ? . 1_565
O(16) N(3) 3.052(9) ? . 1_565
O(16) N(5) 2.771(12) ? . 2_676
O(16) C(9) 3.531(14) ? . 1_565
O(16) C(17) 3.398(19) ? . 2_676
O(17) N(4) 3.162(12) ? . .
O(18) C(21) 3.27(2) ? . 2_765
O(19) N(1) 3.049(7) ? . 2_665
O(19) C(1) 3.504(11) ? . 2_665
O(19) C(2) 3.593(14) ? . 2_665
O(20) O(24) 3.437(6) ? . 1_455
O(20) N(2) 3.065(8) ? . 2_665
O(20) N(6) 2.837(12) ? . 2_665
O(21) C(19) 3.55(2) ? . .
O(22) O(35) 2.715(9) ? . 1_565
O(22) N(5) 2.796(13) ? . .
O(22) N(5) 3.576(13) ? . 2_676
O(22) C(17) 3.08(2) ? . .
O(23) O(38) 2.825(16) ? . .
O(23) C(5) 3.41(2) ? . 1_565
O(23) C(17) 3.36(2) ? . 2_676
O(23) C(18) 3.503(14) ? . 2_676
O(24) O(20) 3.437(6) ? . 1_655
O(24) O(27) 3.205(7) ? . 1_655
O(24) N(2) 3.139(8) ? . 1_565
O(24) N(2) 2.821(8) ? . 2_765
O(24) N(6) 3.281(14) ? . 2_765
O(24) C(5) 3.41(2) ? . 2_765
O(24) C(6) 3.505(14) ? . 2_765
O(25) N(3) 2.901(9) ? . 2_665
O(25) C(2) 3.415(18) ? . 2_665
O(25) C(3) 3.419(14) ? . 2_665
O(25) C(9) 3.533(13) ? . 2_665
O(25) C(23) 3.39(2) ? . 2_765
O(26) N(6) 3.476(13) ? . 2_665
O(26) C(21) 3.17(2) ? . 2_665
O(27) O(24) 3.205(7) ? . 1_455
O(27) O(36) 3.513(9) ? . .
O(27) O(38) 2.858(12) ? . 1_455
O(27) N(4) 2.898(10) ? . 1_455
O(28) N(3) 2.933(7) ? . 1_565
O(28) C(8) 3.37(2) ? . 1_465
O(29) N(3) 3.314(7) ? . 1_565
O(29) C(9) 3.202(11) ? . 1_565
O(30) N(2) 2.963(6) ? . 1_565
O(31) N(3) 3.039(7) ? . 2_665
O(32) N(2) 2.858(6) ? . 2_665
O(32) C(5) 3.48(2) ? . 2_665
O(33) N(2) 3.121(7) ? . 2_665
O(35) O(1) 2.840(9) ? . 2_666
O(35) O(16) 3.443(9) ? . 1_545
O(35) O(22) 2.715(9) ? . 1_545
O(35) N(3) 2.859(11) ? . .
O(36) O(12) 2.769(8) ? . .
O(36) O(27) 3.513(9) ? . .
O(36) O(37) 3.367(11) ? . 1_455
O(36) O(37) 3.075(14) ? . 2_665
O(36) N(4) 2.875(11) ? . 1_455
O(36) N(6) 3.101(17) ? . 2_665
O(36) C(13) 3.380(17) ? . 1_455
O(36) C(14) 3.482(19) ? . 1_455
O(37) O(2) 2.715(11) ? . .
O(37) O(3) 3.585(12) ? . 2_665
O(37) O(11) 2.829(11) ? . 2_665
O(37) O(36) 3.367(11) ? . 1_655
O(37) O(36) 3.075(14) ? . 2_665
O(37) O(37) 3.340(17) ? . 2_765
O(37) N(6) 2.767(17) ? . .
O(37) C(21) 3.52(2) ? . .
O(38) O(23) 2.825(16) ? . .
O(38) O(27) 2.858(12) ? . 1_655
O(38) O(39) 2.78(3) ? . .
O(38) O(39) 2.53(2) ? . 2_776
O(38) N(4) 3.192(15) ? . .
O(38) C(7) 3.54(3) ? . 1_565
O(38) C(13) 3.14(2) ? . .
O(39) O(38) 2.78(3) ? . .
O(39) O(38) 2.53(2) ? . 2_776
O(39) O(39) 1.89(3) ? . 2_776
O(39) C(13) 3.34(2) ? . .
O(39) C(17) 2.61(3) ? . 2_676
O(39) C(18) 3.52(2) ? . 2_676
N(1) O(2) 2.968(8) ? . .
N(1) O(3) 3.015(7) ? . .
N(1) O(5) 3.162(8) ? . .
N(1) O(5) 2.981(6) ? . 2_665
N(1) O(10) 2.937(6) ? . 2_665
N(1) O(11) 2.941(6) ? . 2_665
N(1) O(19) 3.049(7) ? . 2_665
N(2) O(20) 3.065(8) ? . 2_665
N(2) O(24) 3.139(8) ? . 1_545
N(2) O(24) 2.821(8) ? . 2_765
N(2) O(30) 2.963(6) ? . 1_545
N(2) O(32) 2.858(6) ? . 2_665
N(2) O(33) 3.121(7) ? . 2_665
N(3) O(16) 3.052(9) ? . 1_545
N(3) O(25) 2.901(9) ? . 2_665
N(3) O(28) 2.933(7) ? . 1_545
N(3) O(29) 3.314(7) ? . 1_545
N(3) O(31) 3.039(7) ? . 2_665
N(3) O(35) 2.859(11) ? . .
N(4) O(4) 2.953(8) ? . .
N(4) O(8) 3.066(9) ? . .
N(4) O(9) 2.928(10) ? . .
N(4) O(17) 3.162(12) ? . .
N(4) O(27) 2.898(10) ? . 1_655
N(4) O(36) 2.875(11) ? . 1_655
N(4) O(38) 3.192(15) ? . .
N(5) O(7) 2.881(12) ? . .
N(5) O(7) 3.201(10) ? . 2_676
N(5) O(8) 3.367(10) ? . 2_676
N(5) O(16) 2.771(12) ? . 2_676
N(5) O(22) 2.796(13) ? . .
N(5) O(22) 3.576(13) ? . 2_676
N(6) O(9) 2.791(12) ? . 2_765
N(6) O(20) 2.837(12) ? . 2_665
N(6) O(24) 3.281(14) ? . 2_765
N(6) O(26) 3.476(13) ? . 2_665
N(6) O(36) 3.101(17) ? . 2_665
N(6) O(37) 2.767(17) ? . .
C(1) O(2) 3.205(14) ? . .
C(1) O(11) 3.590(10) ? . 2_665
C(1) O(19) 3.504(11) ? . 2_665
C(2) O(19) 3.593(15) ? . 2_665
C(2) O(25) 3.415(18) ? . 2_665
C(3) O(3) 3.45(2) ? . .
C(3) O(25) 3.419(14) ? . 2_665
C(5) O(23) 3.41(2) ? . 1_545
C(5) O(24) 3.41(2) ? . 2_765
C(5) O(32) 3.48(2) ? . 2_665
C(6) O(24) 3.505(14) ? . 2_765
C(7) O(38) 3.54(3) ? . 1_545
C(8) O(28) 3.37(2) ? . 1_645
C(9) O(16) 3.531(14) ? . 1_545
C(9) O(25) 3.533(13) ? . 2_665
C(9) O(29) 3.202(11) ? . 1_545
C(13) O(8) 3.270(17) ? . .
C(13) O(36) 3.380(17) ? . 1_655
C(13) O(38) 3.14(2) ? . .
C(13) O(39) 3.34(2) ? . .
C(14) O(1) 3.324(15) ? . .
C(14) O(36) 3.482(19) ? . 1_655
C(17) O(8) 3.372(16) ? . 2_676
C(17) O(16) 3.398(19) ? . 2_676
C(17) O(22) 3.08(2) ? . .
C(17) O(23) 3.36(2) ? . 2_676
C(17) O(39) 2.61(3) ? . 2_676
C(18) O(23) 3.503(14) ? . 2_676
C(18) O(39) 3.52(2) ? . 2_676
C(19) O(6) 3.528(16) ? . .
C(19) O(7) 3.454(18) ? . .
C(19) O(12) 3.481(16) ? . .
C(19) O(21) 3.55(2) ? . .
C(20) O(12) 3.599(19) ? . .
C(21) O(18) 3.27(2) ? . 2_765
C(21) O(26) 3.17(2) ? . 2_665
C(21) O(37) 3.52(2) ? . .
C(22) O(10) 3.442(13) ? . 2_765
C(23) O(25) 3.39(2) ? . 2_765
